data_7025943
loop_
_publ_author_name
'Romero-Fern\'andez, Javier'
'Carrillo-Hermosilla, Fernando'
'Anti\~nolo, Antonio'
'Alonso-Moreno, Carlos'
'Rodr\'iguez, Ana M'
'L\'opez-Solera, Isabel'
'Otero, Antonio'

_publ_section_title
;
 Oxo- and imido-alkoxide vanadium complexes as precatalysts for the
 guanylation of aromatic amines.
;
_journal_issue 28
_journal_name_full 'Dalton transactions (Cambridge, England : 2003)'
_journal_page_first 6419
_journal_page_last 6425
_journal_paper_doi 10.1039/c0dt00064g
_journal_volume 39
_journal_year 2010
_chemical_formula_moiety 'C36 H62 Cl2 N2 O4 V2'
_chemical_formula_sum 'C36 H62 Cl2 N2 O4 V2'
_chemical_formula_weight 759.66
_chemical_name_systematic
;
?
;
_space_group_IT_number 14
_symmetry_cell_setting monoclinic
_symmetry_space_group_name_Hall '-P 2yn'
_symmetry_space_group_name_H-M 'P 1 21/n 1'
_atom_sites_solution_hydrogens geom
_atom_sites_solution_primary direct
_atom_sites_solution_secondary difmap
_audit_creation_method SHELXL-97
_cell_angle_alpha 90.00
_cell_angle_beta 97.638(3)
_cell_angle_gamma 90.00
_cell_formula_units_Z 2
_cell_length_a 11.8392(19)
_cell_length_b 12.0336(19)
_cell_length_c 14.851(2)
_cell_measurement_temperature 200(2)
_cell_volume 2097.0(6)
_computing_cell_refinement 'Bruker SAINT'
_computing_data_collection 'Bruker APEX'
_computing_data_reduction 'Bruker SAINT'
_computing_molecular_graphics 'Bruker SHELXTL'
_computing_publication_material 'Bruker SHELXTL'
_computing_structure_refinement 'SHELXL-97 (Sheldrick, 1997)'
_computing_structure_solution 'SHELXS-97 (Sheldrick, 1990)'
_diffrn_ambient_temperature 200(2)
_diffrn_measured_fraction_theta_full 0.968
_diffrn_measured_fraction_theta_max 0.968
_diffrn_measurement_device_type 'CCD area detector'
_diffrn_measurement_method 'omega scans'
_diffrn_radiation_monochromator graphite
_diffrn_radiation_source 'fine-focus sealed tube'
_diffrn_radiation_type MoK\a
_diffrn_radiation_wavelength 0.71073
_diffrn_reflns_av_R_equivalents 0.0433
_diffrn_reflns_av_sigmaI/netI 0.0484
_diffrn_reflns_limit_h_max 12
_diffrn_reflns_limit_h_min -14
_diffrn_reflns_limit_k_max 15
_diffrn_reflns_limit_k_min -15
_diffrn_reflns_limit_l_max 18
_diffrn_reflns_limit_l_min -18
_diffrn_reflns_number 13776
_diffrn_reflns_theta_full 26.60
_diffrn_reflns_theta_max 26.60
_diffrn_reflns_theta_min 2.07
_exptl_absorpt_coefficient_mu 0.608
_exptl_absorpt_correction_T_max 1
_exptl_absorpt_correction_T_min 0.499089
_exptl_absorpt_correction_type multi-scan
_exptl_absorpt_process_details SADABS
_exptl_crystal_colour Red
_exptl_crystal_density_diffrn 1.203
_exptl_crystal_density_method 'not measured'
_exptl_crystal_description Prismatic
_exptl_crystal_F_000 808
_exptl_crystal_size_max 0.726
_exptl_crystal_size_mid 0.562
_exptl_crystal_size_min 0.347
_refine_diff_density_max 0.256
_refine_diff_density_min -0.291
_refine_diff_density_rms 0.055
_refine_ls_extinction_method none
_refine_ls_goodness_of_fit_ref 1.034
_refine_ls_hydrogen_treatment constr
_refine_ls_matrix_type full
_refine_ls_number_parameters 214
_refine_ls_number_reflns 4245
_refine_ls_number_restraints 0
_refine_ls_restrained_S_all 1.034
_refine_ls_R_factor_all 0.0772
_refine_ls_R_factor_gt 0.0450
_refine_ls_shift/su_max 0.001
_refine_ls_shift/su_mean 0.000
_refine_ls_structure_factor_coef Fsqd
_refine_ls_weighting_details 'calc w=1/[\s^2^(Fo^2^)+(0.0518P)^2^+0.2787P] where P=(Fo^2^+2Fc^2^)/3'
_refine_ls_weighting_scheme calc
_refine_ls_wR_factor_gt 0.1032
_refine_ls_wR_factor_ref 0.1199
_reflns_number_gt 2805
_reflns_number_total 4245
_reflns_threshold_expression >2sigma(I)
_cod_data_source_file c0dt00064g.txt
_cod_data_source_block 12
_cod_depositor_comments
;
The following automatic conversions were performed:

'_symmetry_cell_setting' value 'Monoclinic' changed to 'monoclinic'
according to /home/saulius/struct/CIF-dictionaries/cif_core.dic
dictionary named 'cif_core.dic' version 2.4.2 from 2011-04-26.

Automatic conversion script
Id: cif_fix_values 1891 2012-01-12 08:04:46Z andrius 
;
_cod_original_sg_symbol_H-M P2(1)/n
_cod_database_code 7025943

loop_
_symmetry_equiv_pos_as_xyz
'x, y, z'
'-x+1/2, y+1/2, -z+1/2'
'-x, -y, -z'
'x-1/2, -y-1/2, z-1/2'

loop_
_atom_site_label
_atom_site_type_symbol
_atom_site_fract_x
_atom_site_fract_y
_atom_site_fract_z
_atom_site_U_iso_or_equiv
_atom_site_adp_type
_atom_site_occupancy
_atom_site_symmetry_multiplicity
_atom_site_calc_flag
_atom_site_refinement_flags
V1 V 0.87471(4) 0.54172(4) 1.02084(3) 0.04016(16) Uani 1 1 d .
Cl1 Cl 0.90084(7) 0.55920(7) 1.17174(4) 0.0630(2) Uani 1 1 d .
O1 O 0.99443(14) 0.58556(14) 0.96076(11) 0.0448(4) Uani 1 1 d .
O2 O 0.78329(15) 0.42913(14) 0.98428(12) 0.0481(5) Uani 1 1 d .
N1 N 0.78820(17) 0.64817(17) 0.99066(12) 0.0394(5) Uani 1 1 d .
C1 C 0.7252(2) 0.7407(2) 0.95898(18) 0.0443(6) Uani 1 1 d .
C2 C 0.6907(2) 0.7542(2) 0.86545(19) 0.0538(7) Uani 1 1 d .
C3 C 0.6332(3) 0.8510(3) 0.8372(3) 0.0771(10) Uani 1 1 d .
H3 H 0.6099 0.8624 0.7756 0.093 Uiso 1 1 calc R
C4 C 0.6102(3) 0.9302(3) 0.8986(3) 0.0890(13) Uani 1 1 d .
H4 H 0.5721 0.9948 0.8780 0.107 Uiso 1 1 calc R
C5 C 0.6425(3) 0.9153(3) 0.9899(3) 0.0786(11) Uani 1 1 d .
H5 H 0.6254 0.9699 1.0303 0.094 Uiso 1 1 calc R
C6 C 0.6998(2) 0.8209(2) 1.0231(2) 0.0549(7) Uani 1 1 d .
C7 C 0.7109(3) 0.6670(3) 0.79597(18) 0.0668(9) Uani 1 1 d .
H7 H 0.7598 0.6092 0.8269 0.080 Uiso 1 1 calc R
C8 C 0.7710(3) 0.7147(4) 0.7189(2) 0.0952(13) Uani 1 1 d .
H8A H 0.7218 0.7673 0.6846 0.143 Uiso 1 1 calc R
H8B H 0.7886 0.6554 0.6798 0.143 Uiso 1 1 calc R
H8C H 0.8401 0.7510 0.7443 0.143 Uiso 1 1 calc R
C9 C 0.5980(3) 0.6129(4) 0.7560(2) 0.0946(12) Uani 1 1 d .
H9A H 0.5616 0.5814 0.8041 0.142 Uiso 1 1 calc R
H9B H 0.6126 0.5554 0.7142 0.142 Uiso 1 1 calc R
H9C H 0.5490 0.6680 0.7246 0.142 Uiso 1 1 calc R
C10 C 0.7314(3) 0.8011(3) 1.1236(2) 0.0666(9) Uani 1 1 d .
H10 H 0.7991 0.7534 1.1305 0.080 Uiso 1 1 calc R
C11 C 0.7629(4) 0.9050(3) 1.1785(3) 0.1185(16) Uani 1 1 d .
H11A H 0.6962 0.9502 1.1797 0.178 Uiso 1 1 calc R
H11B H 0.8190 0.9462 1.1513 0.178 Uiso 1 1 calc R
H11C H 0.7934 0.8848 1.2394 0.178 Uiso 1 1 calc R
C12 C 0.6390(4) 0.7375(4) 1.1615(3) 0.1176(16) Uani 1 1 d .
H12A H 0.5715 0.7824 1.1576 0.176 Uiso 1 1 calc R
H12B H 0.6639 0.7192 1.2238 0.176 Uiso 1 1 calc R
H12C H 0.6227 0.6705 1.1271 0.176 Uiso 1 1 calc R
C13 C 1.0097(2) 0.6893(2) 0.91656(18) 0.0510(7) Uani 1 1 d .
H13A H 0.9398 0.7083 0.8778 0.061 Uiso 1 1 calc R
H13B H 1.0694 0.6812 0.8782 0.061 Uiso 1 1 calc R
C14 C 1.0408(3) 0.7830(2) 0.9839(2) 0.0679(9) Uani 1 1 d .
H14A H 0.9805 0.7928 1.0214 0.082 Uiso 1 1 calc R
H14B H 1.1102 0.7641 1.0233 0.082 Uiso 1 1 calc R
C15 C 1.0582(4) 0.8900(3) 0.9341(3) 0.1232(18) Uani 1 1 d .
H15A H 0.9877 0.9118 0.8990 0.185 Uiso 1 1 calc R
H15B H 1.1150 0.8789 0.8944 0.185 Uiso 1 1 calc R
H15C H 1.0830 0.9472 0.9773 0.185 Uiso 1 1 calc R
C16 C 0.6631(2) 0.4246(3) 0.9601(2) 0.0578(8) Uani 1 1 d .
H16A H 0.6450 0.3788 0.9063 0.069 Uiso 1 1 calc R
H16B H 0.6340 0.4987 0.9458 0.069 Uiso 1 1 calc R
C17 C 0.6066(3) 0.3771(3) 1.0365(2) 0.0738(9) Uani 1 1 d .
H17A H 0.6241 0.4244 1.0894 0.089 Uiso 1 1 calc R
H17B H 0.5247 0.3787 1.0191 0.089 Uiso 1 1 calc R
C18 C 0.6417(3) 0.2605(3) 1.0622(3) 0.1093(15) Uani 1 1 d .
H18A H 0.6298 0.2139 1.0094 0.164 Uiso 1 1 calc R
H18B H 0.5970 0.2335 1.1070 0.164 Uiso 1 1 calc R
H18C H 0.7209 0.2595 1.0868 0.164 Uiso 1 1 calc R

loop_
_atom_site_aniso_label
_atom_site_aniso_U_11
_atom_site_aniso_U_22
_atom_site_aniso_U_33
_atom_site_aniso_U_23
_atom_site_aniso_U_13
_atom_site_aniso_U_12
V1 0.0282(3) 0.0532(3) 0.0385(3) 0.0054(2) 0.00230(18) 0.0024(2)
Cl1 0.0650(5) 0.0822(5) 0.0392(4) 0.0049(3) -0.0021(3) 0.0037(4)
O1 0.0313(10) 0.0519(10) 0.0514(10) 0.0161(8) 0.0063(8) 0.0040(8)
O2 0.0299(11) 0.0545(10) 0.0591(11) -0.0007(9) 0.0029(8) 0.0021(8)
N1 0.0285(12) 0.0536(12) 0.0360(10) 0.0001(9) 0.0035(9) 0.0027(10)
C1 0.0267(15) 0.0512(15) 0.0551(16) 0.0065(13) 0.0059(12) 0.0033(12)
C2 0.0316(16) 0.0719(19) 0.0575(17) 0.0158(15) 0.0046(13) 0.0050(14)
C3 0.050(2) 0.097(3) 0.083(2) 0.038(2) 0.0027(18) 0.0165(19)
C4 0.064(3) 0.076(2) 0.128(4) 0.042(2) 0.016(2) 0.0256(19)
C5 0.067(3) 0.060(2) 0.112(3) 0.001(2) 0.024(2) 0.0140(18)
C6 0.0393(17) 0.0522(16) 0.075(2) -0.0017(15) 0.0136(15) 0.0038(13)
C7 0.057(2) 0.100(2) 0.0419(16) 0.0091(16) -0.0010(14) 0.0106(18)
C8 0.075(3) 0.161(4) 0.0499(18) 0.023(2) 0.0082(18) 0.012(3)
C9 0.081(3) 0.131(3) 0.066(2) 0.001(2) -0.015(2) -0.017(3)
C10 0.063(2) 0.073(2) 0.065(2) -0.0167(16) 0.0151(17) 0.0081(17)
C11 0.138(5) 0.107(3) 0.110(3) -0.042(3) 0.017(3) -0.010(3)
C12 0.112(4) 0.171(4) 0.072(2) 0.009(3) 0.020(2) -0.050(3)
C13 0.0369(16) 0.0586(17) 0.0575(16) 0.0217(14) 0.0061(13) 0.0050(13)
C14 0.059(2) 0.0613(18) 0.085(2) 0.0021(17) 0.0167(18) 0.0003(16)
C15 0.150(5) 0.062(2) 0.166(5) 0.012(3) 0.052(4) -0.004(3)
C16 0.0330(17) 0.0691(18) 0.0687(19) -0.0079(15) -0.0027(14) 0.0010(14)
C17 0.042(2) 0.081(2) 0.100(3) -0.009(2) 0.0134(18) -0.0071(17)
C18 0.073(3) 0.091(3) 0.170(4) 0.027(3) 0.035(3) -0.011(2)

loop_
_atom_type_symbol
_atom_type_description
_atom_type_scat_dispersion_real
_atom_type_scat_dispersion_imag
_atom_type_scat_source
C C 0.0033 0.0016 'International Tables Vol C Tables 4.2.6.8 and 6.1.1.4'
H H 0.0000 0.0000 'International Tables Vol C Tables 4.2.6.8 and 6.1.1.4'
N N 0.0061 0.0033 'International Tables Vol C Tables 4.2.6.8 and 6.1.1.4'
O O 0.0106 0.0060 'International Tables Vol C Tables 4.2.6.8 and 6.1.1.4'
Cl Cl 0.1484 0.1585 'International Tables Vol C Tables 4.2.6.8 and 6.1.1.4'
V V 0.3005 0.5294 'International Tables Vol C Tables 4.2.6.8 and 6.1.1.4'

loop_
_geom_angle_atom_site_label_1
_geom_angle_atom_site_label_2
_geom_angle_atom_site_label_3
_geom_angle
_geom_angle_site_symmetry_1
_geom_angle_site_symmetry_3
N1 V1 O2 100.19(9) . .
N1 V1 O1 97.71(9) . .
O2 V1 O1 123.09(8) . .
N1 V1 O1 168.80(8) . 3_767
O2 V1 O1 84.02(8) . 3_767
O1 V1 O1 71.46(7) . 3_767
N1 V1 Cl1 101.31(7) . .
O2 V1 Cl1 112.15(6) . .
O1 V1 Cl1 116.41(6) . .
O1 V1 Cl1 86.49(5) 3_767 .
C13 O1 V1 128.38(15) . .
C13 O1 V1 122.77(14) . 3_767
V1 O1 V1 108.55(7) . 3_767
C16 O2 V1 131.04(17) . .
C1 N1 V1 173.35(17) . .
N1 C1 C2 120.0(2) . .
N1 C1 C6 118.1(2) . .
C2 C1 C6 121.8(2) . .
C3 C2 C1 117.6(3) . .
C3 C2 C7 119.5(3) . .
C1 C2 C7 122.9(2) . .
C4 C3 C2 121.1(3) . .
C5 C4 C3 120.8(3) . .
C4 C5 C6 121.4(3) . .
C5 C6 C1 117.3(3) . .
C5 C6 C10 122.0(3) . .
C1 C6 C10 120.7(2) . .
C2 C7 C9 110.5(3) . .
C2 C7 C8 112.4(3) . .
C9 C7 C8 109.6(3) . .
C12 C10 C6 110.7(3) . .
C12 C10 C11 111.0(3) . .
C6 C10 C11 114.4(3) . .
O1 C13 C14 112.3(2) . .
C15 C14 C13 110.3(3) . .
O2 C16 C17 110.7(3) . .
C18 C17 C16 114.3(3) . .

loop_
_geom_bond_atom_site_label_1
_geom_bond_atom_site_label_2
_geom_bond_distance
_geom_bond_site_symmetry_2
V1 N1 1.664(2) .
V1 O2 1.7736(18) .
V1 O1 1.8491(16) .
V1 O1 2.1699(17) 3_767
V1 Cl1 2.2311(8) .
O1 C13 1.433(3) .
O1 V1 2.1698(17) 3_767
O2 C16 1.422(3) .
N1 C1 1.387(3) .
C1 C2 1.404(4) .
C1 C6 1.416(4) .
C2 C3 1.385(4) .
C2 C7 1.512(4) .
C3 C4 1.371(5) .
C4 C5 1.371(5) .
C5 C6 1.380(4) .
C6 C10 1.508(4) .
C7 C9 1.534(5) .
C7 C8 1.536(4) .
C10 C12 1.504(5) .
C10 C11 1.513(5) .
C13 C14 1.520(4) .
C14 C15 1.513(4) .
C16 C17 1.504(4) .
C17 C18 1.498(5) .
